data_1533185
loop_
_publ_author_name
'Fuentes, A.F.'
'Boulahya, K.'
'Amador, U.'

_publ_section_title
;
 Novel rare-earth-containing manganites Ba4 RE Mn3 O12 (RE = Ce, Pr)with
 12R structure
;
_journal_name_full 'Journal of Solid State Chemistry'
_journal_page_first 714
_journal_page_last 720
_journal_volume 177
_journal_year 2004
_chemical_formula_sum 'Ba4 Mn3 O12 Pr'
_chemical_name_systematic 'Ba4 Pr (Mn3 O12)'
_space_group_IT_number 166
_symmetry_space_group_name_Hall '-R 3 2"'
_symmetry_space_group_name_H-M 'R -3 m :H'
_cell_angle_alpha 90
_cell_angle_beta 90
_cell_angle_gamma 120
_cell_formula_units_Z 3
_cell_length_a 5.7943
_cell_length_b 5.7943
_cell_length_c 28.5716
_cell_volume 830.744
_citation_journal_id_ASTM JSSCBI
_cod_data_source_file Fuentes_JSSCBI_2004_1853.cif
_cod_data_source_block Ba4Mn3O12Pr1
_cod_original_cell_volume 830.7439
_cod_original_formula_sum 'Ba4 Mn3 O12 Pr1'
_cod_database_code 1533185

loop_
_symmetry_equiv_pos_as_xyz
x,y,z
-y,x-y,z
-x+y,-x,z
y,x,-z
-x,-x+y,-z
x-y,-y,-z
-x,-y,-z
y,-x+y,-z
x-y,x,-z
-y,-x,z
x,x-y,z
-x+y,y,z
x+2/3,y+1/3,z+1/3
-y+2/3,x-y+1/3,z+1/3
-x+y+2/3,-x+1/3,z+1/3
y+2/3,x+1/3,-z+1/3
-x+2/3,-x+y+1/3,-z+1/3
x-y+2/3,-y+1/3,-z+1/3
-x+2/3,-y+1/3,-z+1/3
y+2/3,-x+y+1/3,-z+1/3
x-y+2/3,x+1/3,-z+1/3
-y+2/3,-x+1/3,z+1/3
x+2/3,x-y+1/3,z+1/3
-x+y+2/3,y+1/3,z+1/3
x+1/3,y+2/3,z+2/3
-y+1/3,x-y+2/3,z+2/3
-x+y+1/3,-x+2/3,z+2/3
y+1/3,x+2/3,-z+2/3
-x+1/3,-x+y+2/3,-z+2/3
x-y+1/3,-y+2/3,-z+2/3
-x+1/3,-y+2/3,-z+2/3
y+1/3,-x+y+2/3,-z+2/3
x-y+1/3,x+2/3,-z+2/3
-y+1/3,-x+2/3,z+2/3
x+1/3,x-y+2/3,z+2/3
-x+y+1/3,y+2/3,z+2/3

loop_
_atom_site_label
_atom_site_type_symbol
_atom_site_fract_x
_atom_site_fract_y
_atom_site_fract_z
_atom_site_occupancy
_atom_site_U_iso_or_equiv
Mn2 Mn+4 0 0 0.4144 1 0.0
Mn1 Mn+4 0 0 0.5 1 0.0
O2 O-2 0.486 0.514 0.2879 1 0.0
Ba2 Ba+2 0 0 0.2838 1 0.0
O1 O-2 0.497 0.503 0.1232 1 0.0
Pr1 Pr+4 0 0 0 1 0.0
Ba1 Ba+2 0 0 0.1309 1 0.0
